data_4315590
loop_
_publ_author_name
'Chandrakanta Dash'
'Mobin M. Shaikh'
'Ray J. Butcher'
'Prasenjit Ghosh'

_publ_section_title
;
 Highly Convenient Regioselective Intermolecular Hydroamination of Alkynes
 Yielding Ketimines Catalyzed by Gold(I) Complexes of 1,2,4-triazole Based
 N-heterocyclic Carbenes
;
_journal_name_full 'Inorganic Chemistry'
_journal_page_first 4972
_journal_page_last 4983
_journal_paper_doi 10.1021/ic100087d
_journal_volume 49
_journal_year 2010
_chemical_formula_moiety 'C15 H20 Ag Br N4 O'
_chemical_formula_sum 'C15 H20 Ag Br N4 O'
_chemical_formula_weight 460.13
_chemical_name_systematic
; 
 ? 
;
_space_group_IT_number 2
_symmetry_cell_setting triclinic
_symmetry_space_group_name_Hall '-P 1'
_symmetry_space_group_name_H-M 'P -1'
_atom_sites_solution_hydrogens geom
_atom_sites_solution_primary direct
_atom_sites_solution_secondary difmap
_audit_creation_method SHELXL-97
_cell_angle_alpha 90.178(4)
_cell_angle_beta 92.364(5)
_cell_angle_gamma 115.548(5)
_cell_formula_units_Z 2
_cell_length_a 8.0717(5)
_cell_length_b 9.2926(5)
_cell_length_c 12.8396(7)
_cell_measurement_reflns_used 5056
_cell_measurement_temperature 150(2)
_cell_measurement_theta_max 32.4974
_cell_measurement_theta_min 3.1447
_cell_volume 867.92(9)
_computing_cell_refinement 'CrysAlis RED, Oxford Diffraction Ltd.,'
_computing_data_collection 'CrysAlis CCD, Oxford Diffraction Ltd.,'
_computing_data_reduction 'CrysAlis RED, Oxford Diffraction Ltd.,'
_computing_molecular_graphics Ortep3
_computing_publication_material Shelx97
_computing_structure_refinement 'SHELXL-97 (Sheldrick, 1997)'
_computing_structure_solution 'SHELXS-97 (Sheldrick, 1990)'
_diffrn_ambient_temperature 150(2)
_diffrn_detector_area_resol_mean 15.9948
_diffrn_measured_fraction_theta_full 0.983
_diffrn_measured_fraction_theta_max 0.867
_diffrn_measurement_device_type 'OXFORD DIFFRACTION XCALIBUR-S'
_diffrn_measurement_method \w/q-scan
_diffrn_radiation_monochromator graphite
_diffrn_radiation_source 'Enhance (Mo) X-ray Source'
_diffrn_radiation_type MoK\a
_diffrn_radiation_wavelength 0.71073
_diffrn_reflns_av_R_equivalents 0.0351
_diffrn_reflns_av_sigmaI/netI 0.0675
_diffrn_reflns_limit_h_max 12
_diffrn_reflns_limit_h_min -11
_diffrn_reflns_limit_k_max 13
_diffrn_reflns_limit_k_min -13
_diffrn_reflns_limit_l_max 17
_diffrn_reflns_limit_l_min -18
_diffrn_reflns_number 10515
_diffrn_reflns_theta_full 25.00
_diffrn_reflns_theta_max 32.70
_diffrn_reflns_theta_min 3.15
_exptl_absorpt_coefficient_mu 3.469
_exptl_absorpt_correction_T_max 0.6423
_exptl_absorpt_correction_T_min 0.5025
_exptl_absorpt_correction_type multi-scan
_exptl_absorpt_process_details
;
CrysAlis RED, Oxford Diffraction Ltd.,
Version 1.171.32.15 (release 10-01-2008 CrysAlis171 .NET)
(compiled Jan 10 2008,16:37:18)
Empirical absorption correction using spherical harmonics,
 implemented in SCALE3 ABSPACK scaling algorithm.
;
_exptl_crystal_colour colourless
_exptl_crystal_density_diffrn 1.761
_exptl_crystal_density_method 'not measured'
_exptl_crystal_description block
_exptl_crystal_F_000 456
_exptl_crystal_size_max 0.23
_exptl_crystal_size_mid 0.17
_exptl_crystal_size_min 0.14
_refine_diff_density_max 3.593
_refine_diff_density_min -1.353
_refine_diff_density_rms 0.249
_refine_ls_extinction_method none
_refine_ls_goodness_of_fit_ref 1.136
_refine_ls_hydrogen_treatment constr
_refine_ls_matrix_type full
_refine_ls_number_parameters 202
_refine_ls_number_reflns 5539
_refine_ls_number_restraints 6
_refine_ls_restrained_S_all 1.136
_refine_ls_R_factor_all 0.0970
_refine_ls_R_factor_gt 0.0676
_refine_ls_shift/su_max 0.000
_refine_ls_shift/su_mean 0.000
_refine_ls_structure_factor_coef Fsqd
_refine_ls_weighting_details 'calc w=1/[\s^2^(Fo^2^)+(0.0989P)^2^+5.8854P] where P=(Fo^2^+2Fc^2^)/3'
_refine_ls_weighting_scheme calc
_refine_ls_wR_factor_gt 0.2098
_refine_ls_wR_factor_ref 0.2188
_reflns_number_gt 3810
_reflns_number_total 5539
_reflns_threshold_expression I>2\s(I)
_cod_data_source_file ic100087d_si_002_3.cif
_cod_data_source_block pg202
_cod_depositor_comments
;
The following automatic conversions were performed:

'_symmetry_cell_setting' value 'Triclinic' changed to 'triclinic'
according to the built-in table from CIF Core dictionary named
'cif_core.dic' version 2.4.1 from 2010-06-29.

Automatic conversion script
Id: cif_fix_values 1646 2011-03-28 12:23:43Z adriana 
;
_cod_database_code 4315590

loop_
_symmetry_equiv_pos_as_xyz
'x, y, z'
'-x, -y, -z'

loop_
_atom_site_label
_atom_site_type_symbol
_atom_site_fract_x
_atom_site_fract_y
_atom_site_fract_z
_atom_site_U_iso_or_equiv
_atom_site_adp_type
_atom_site_occupancy
_atom_site_symmetry_multiplicity
_atom_site_calc_flag
_atom_site_refinement_flags
_atom_site_disorder_assembly
_atom_site_disorder_group
Ag1 Ag 0.54258(8) 0.59709(7) 0.15422(4) 0.02570(17) Uani 1 1 d . . .
Br1 Br 0.71230(11) 0.72103(11) -0.00109(6) 0.0343(2) Uani 1 1 d . . .
O1 O 0.6387(9) 0.2572(8) 0.3592(4) 0.0340(13) Uani 1 1 d . . .
N1 N 0.3992(8) 0.6099(7) 0.3779(4) 0.0200(11) Uani 1 1 d . . .
N2 N 0.3567(8) 0.3788(7) 0.3361(4) 0.0208(11) Uani 1 1 d . . .
N3 N 0.2844(9) 0.3643(8) 0.4323(5) 0.0258(13) Uani 1 1 d . . .
N4 N 0.6068(8) 0.2559(7) 0.1821(4) 0.0198(11) Uani 1 1 d . . .
H4A H 0.5279 0.2474 0.1303 0.024 Uiso 1 1 calc R . .
C1 C 0.4295(8) 0.5268(8) 0.2996(5) 0.0171(12) Uani 1 1 d U . .
C2 C 0.3126(11) 0.5100(9) 0.4549(6) 0.0254(14) Uani 1 1 d . . .
H2 H 0.2771 0.5420 0.5173 0.031 Uiso 1 1 calc R . .
C3 C 0.4475(10) 0.7825(9) 0.3796(6) 0.0253(14) Uani 1 1 d . . .
H3A H 0.5505 0.8374 0.3334 0.030 Uiso 1 1 calc R . .
H3B H 0.4896 0.8261 0.4513 0.030 Uiso 1 1 calc R . .
C4 C 0.2900(10) 0.8163(8) 0.3452(6) 0.0214(13) Uani 1 1 d . . .
C5 C 0.1665(14) 0.8143(11) 0.4177(7) 0.038(2) Uani 1 1 d . . .
H5 H 0.1878 0.8001 0.4895 0.046 Uiso 1 1 calc R . .
C6 C 0.0088(13) 0.8337(11) 0.3840(9) 0.043(2) Uani 1 1 d . . .
H6 H -0.0775 0.8315 0.4328 0.052 Uiso 1 1 calc R . .
C7 C -0.0185(11) 0.8554(10) 0.2816(9) 0.040(2) Uani 1 1 d . . .
H7 H -0.1247 0.8687 0.2593 0.049 Uiso 1 1 calc R . .
C8 C 0.1047(12) 0.8588(10) 0.2087(7) 0.0328(17) Uani 1 1 d . . .
H8 H 0.0840 0.8754 0.1373 0.039 Uiso 1 1 calc R . .
C9 C 0.2579(11) 0.8377(8) 0.2409(6) 0.0250(14) Uani 1 1 d . . .
H9 H 0.3418 0.8378 0.1912 0.030 Uiso 1 1 calc R . .
C10 C 0.3531(10) 0.2364(8) 0.2843(6) 0.0230(13) Uani 1 1 d . . .
H10A H 0.2966 0.2245 0.2130 0.028 Uiso 1 1 calc R . .
H10B H 0.2778 0.1404 0.3236 0.028 Uiso 1 1 calc R . .
C11 C 0.5486(10) 0.2511(8) 0.2788(5) 0.0225(13) Uani 1 1 d . . .
C12 C 0.7898(10) 0.2740(9) 0.1536(6) 0.0247(14) Uani 1 1 d . . .
C13 C 0.9385(12) 0.4291(11) 0.1990(9) 0.044(2) Uani 1 1 d . . .
H13A H 0.9181 0.5190 0.1721 0.065 Uiso 1 1 calc R . .
H13B H 1.0591 0.4397 0.1791 0.065 Uiso 1 1 calc R . .
H13C H 0.9343 0.4287 0.2752 0.065 Uiso 1 1 calc R . .
C14 C 0.7889(13) 0.2782(15) 0.0353(7) 0.046(2) Uani 1 1 d . . .
H14A H 0.6982 0.1755 0.0061 0.070 Uiso 1 1 calc R . .
H14B H 0.9111 0.2986 0.0123 0.070 Uiso 1 1 calc R . .
H14C H 0.7568 0.3634 0.0113 0.070 Uiso 1 1 calc R . .
C15 C 0.8196(12) 0.1325(10) 0.1918(8) 0.0356(19) Uani 1 1 d . . .
H15A H 0.8272 0.1346 0.2682 0.053 Uiso 1 1 calc R . .
H15B H 0.9344 0.1379 0.1654 0.053 Uiso 1 1 calc R . .
H15C H 0.7167 0.0334 0.1664 0.053 Uiso 1 1 calc R . .

loop_
_atom_site_aniso_label
_atom_site_aniso_U_11
_atom_site_aniso_U_22
_atom_site_aniso_U_33
_atom_site_aniso_U_23
_atom_site_aniso_U_13
_atom_site_aniso_U_12
Ag1 0.0293(3) 0.0298(3) 0.0223(3) 0.0069(2) 0.0085(2) 0.0162(2)
Br1 0.0252(4) 0.0516(5) 0.0233(4) 0.0085(3) 0.0032(3) 0.0139(4)
O1 0.044(3) 0.051(4) 0.021(3) -0.003(2) -0.002(2) 0.034(3)
N1 0.020(3) 0.023(3) 0.020(3) 0.000(2) 0.000(2) 0.012(2)
N2 0.027(3) 0.020(3) 0.018(3) 0.000(2) 0.004(2) 0.013(2)
N3 0.035(3) 0.028(3) 0.020(3) 0.003(2) 0.012(2) 0.018(3)
N4 0.019(3) 0.022(3) 0.021(3) 0.001(2) 0.002(2) 0.011(2)
C1 0.008(2) 0.021(3) 0.023(3) -0.006(2) -0.001(2) 0.008(2)
C2 0.034(4) 0.028(4) 0.020(3) 0.001(3) 0.005(3) 0.019(3)
C3 0.026(3) 0.022(3) 0.030(4) -0.003(3) -0.003(3) 0.014(3)
C4 0.023(3) 0.017(3) 0.028(3) 0.000(2) 0.003(3) 0.012(3)
C5 0.054(6) 0.041(5) 0.032(4) 0.016(4) 0.015(4) 0.031(4)
C6 0.040(5) 0.033(5) 0.063(6) 0.018(4) 0.024(4) 0.020(4)
C7 0.022(4) 0.021(4) 0.078(7) 0.006(4) -0.004(4) 0.009(3)
C8 0.039(4) 0.026(4) 0.037(4) -0.005(3) -0.010(3) 0.019(3)
C9 0.032(4) 0.020(3) 0.025(3) -0.005(3) -0.001(3) 0.013(3)
C10 0.029(4) 0.017(3) 0.023(3) -0.001(2) 0.006(3) 0.009(3)
C11 0.033(4) 0.019(3) 0.019(3) -0.001(2) 0.003(3) 0.014(3)
C12 0.023(3) 0.028(4) 0.026(3) 0.000(3) 0.002(3) 0.014(3)
C13 0.024(4) 0.030(4) 0.071(7) -0.011(4) 0.003(4) 0.006(3)
C14 0.036(5) 0.082(8) 0.033(5) 0.010(5) 0.017(4) 0.035(5)
C15 0.030(4) 0.030(4) 0.056(5) 0.002(4) 0.009(4) 0.021(3)

loop_
_atom_type_symbol
_atom_type_description
_atom_type_scat_dispersion_real
_atom_type_scat_dispersion_imag
_atom_type_scat_source
C C 0.0033 0.0016 'International Tables Vol C Tables 4.2.6.8 and 6.1.1.4'
H H 0.0000 0.0000 'International Tables Vol C Tables 4.2.6.8 and 6.1.1.4'
N N 0.0061 0.0033 'International Tables Vol C Tables 4.2.6.8 and 6.1.1.4'
O O 0.0106 0.0060 'International Tables Vol C Tables 4.2.6.8 and 6.1.1.4'
Br Br -0.2901 2.4595 'International Tables Vol C Tables 4.2.6.8 and 6.1.1.4'
Ag Ag -0.8971 1.1015 'International Tables Vol C Tables 4.2.6.8 and 6.1.1.4'

loop_
_geom_angle_atom_site_label_1
_geom_angle_atom_site_label_2
_geom_angle_atom_site_label_3
_geom_angle
_geom_angle_site_symmetry_1
_geom_angle_site_symmetry_3
_geom_angle_publ_flag
C1 Ag1 Br1 170.35(18) . . ?
C2 N1 C1 109.8(6) . . ?
C2 N1 C3 124.1(6) . . ?
C1 N1 C3 126.1(6) . . ?
C1 N2 N3 115.0(6) . . ?
C1 N2 C10 126.1(6) . . ?
N3 N2 C10 118.9(6) . . ?
C2 N3 N2 102.6(6) . . ?
C11 N4 C12 126.5(6) . . ?
C11 N4 H4A 116.7 . . ?
C12 N4 H4A 116.7 . . ?
N2 C1 N1 101.5(6) . . ?
N2 C1 Ag1 126.8(5) . . ?
N1 C1 Ag1 131.5(5) . . ?
N3 C2 N1 111.1(6) . . ?
N3 C2 H2 124.5 . . ?
N1 C2 H2 124.5 . . ?
N1 C3 C4 112.4(6) . . ?
N1 C3 H3A 109.1 . . ?
C4 C3 H3A 109.1 . . ?
N1 C3 H3B 109.1 . . ?
C4 C3 H3B 109.1 . . ?
H3A C3 H3B 107.9 . . ?
C9 C4 C5 119.9(7) . . ?
C9 C4 C3 120.8(6) . . ?
C5 C4 C3 119.1(7) . . ?
C4 C5 C6 119.3(8) . . ?
C4 C5 H5 120.3 . . ?
C6 C5 H5 120.3 . . ?
C7 C6 C5 119.6(8) . . ?
C7 C6 H6 120.2 . . ?
C5 C6 H6 120.2 . . ?
C6 C7 C8 121.5(8) . . ?
C6 C7 H7 119.2 . . ?
C8 C7 H7 119.2 . . ?
C9 C8 C7 119.2(8) . . ?
C9 C8 H8 120.4 . . ?
C7 C8 H8 120.4 . . ?
C8 C9 C4 120.5(7) . . ?
C8 C9 H9 119.8 . . ?
C4 C9 H9 119.8 . . ?
N2 C10 C11 110.0(6) . . ?
N2 C10 H10A 109.7 . . ?
C11 C10 H10A 109.7 . . ?
N2 C10 H10B 109.7 . . ?
C11 C10 H10B 109.7 . . ?
H10A C10 H10B 108.2 . . ?
O1 C11 N4 125.2(7) . . ?
O1 C11 C10 119.9(6) . . ?
N4 C11 C10 114.8(6) . . ?
N4 C12 C15 109.6(6) . . ?
N4 C12 C13 110.4(6) . . ?
C15 C12 C13 110.8(7) . . ?
N4 C12 C14 106.1(6) . . ?
C15 C12 C14 110.2(7) . . ?
C13 C12 C14 109.6(8) . . ?
C12 C13 H13A 109.5 . . ?
C12 C13 H13B 109.5 . . ?
H13A C13 H13B 109.5 . . ?
C12 C13 H13C 109.5 . . ?
H13A C13 H13C 109.5 . . ?
H13B C13 H13C 109.5 . . ?
C12 C14 H14A 109.5 . . ?
C12 C14 H14B 109.5 . . ?
H14A C14 H14B 109.5 . . ?
C12 C14 H14C 109.5 . . ?
H14A C14 H14C 109.5 . . ?
H14B C14 H14C 109.5 . . ?
C12 C15 H15A 109.5 . . ?
C12 C15 H15B 109.5 . . ?
H15A C15 H15B 109.5 . . ?
C12 C15 H15C 109.5 . . ?
H15A C15 H15C 109.5 . . ?
H15B C15 H15C 109.5 . . ?

loop_
_geom_bond_atom_site_label_1
_geom_bond_atom_site_label_2
_geom_bond_distance
_geom_bond_site_symmetry_2
_geom_bond_publ_flag
Ag1 C1 2.092(7) . ?
Ag1 Br1 2.4614(9) . ?
O1 C11 1.225(9) . ?
N1 C2 1.353(9) . ?
N1 C1 1.360(8) . ?
N1 C3 1.479(9) . ?
N2 C1 1.337(9) . ?
N2 N3 1.370(8) . ?
N2 C10 1.467(9) . ?
N3 C2 1.302(10) . ?
N4 C11 1.340(9) . ?
N4 C12 1.474(9) . ?
N4 H4A 0.8800 . ?
C2 H2 0.9500 . ?
C3 C4 1.486(9) . ?
C3 H3A 0.9900 . ?
C3 H3B 0.9900 . ?
C4 C9 1.384(10) . ?
C4 C5 1.386(11) . ?
C5 C6 1.412(13) . ?
C5 H5 0.9500 . ?
C6 C7 1.354(15) . ?
C6 H6 0.9500 . ?
C7 C8 1.384(14) . ?
C7 H7 0.9500 . ?
C8 C9 1.381(11) . ?
C8 H8 0.9500 . ?
C9 H9 0.9500 . ?
C10 C11 1.529(10) . ?
C10 H10A 0.9900 . ?
C10 H10B 0.9900 . ?
C12 C15 1.515(10) . ?
C12 C13 1.518(12) . ?
C12 C14 1.519(12) . ?
C13 H13A 0.9800 . ?
C13 H13B 0.9800 . ?
C13 H13C 0.9800 . ?
C14 H14A 0.9800 . ?
C14 H14B 0.9800 . ?
C14 H14C 0.9800 . ?
C15 H15A 0.9800 . ?
C15 H15B 0.9800 . ?
C15 H15C 0.9800 . ?

loop_
_geom_hbond_atom_site_label_D
_geom_hbond_atom_site_label_H
_geom_hbond_atom_site_label_A
_geom_hbond_distance_DH
_geom_hbond_distance_HA
_geom_hbond_distance_DA
_geom_hbond_angle_DHA
_geom_hbond_site_symmetry_A
N4 H4A Br1 0.88 2.61 3.474(6) 166.1 2_665
C10 H10A Br1 0.99 2.77 3.700(7) 156.1 2_665

loop_
_geom_torsion_atom_site_label_1
_geom_torsion_atom_site_label_2
_geom_torsion_atom_site_label_3
_geom_torsion_atom_site_label_4
_geom_torsion
_geom_torsion_site_symmetry_1
_geom_torsion_site_symmetry_2
_geom_torsion_site_symmetry_3
_geom_torsion_site_symmetry_4
_geom_torsion_publ_flag
C1 N2 N3 C2 0.7(8) . . . . ?
C10 N2 N3 C2 179.0(6) . . . . ?
N3 N2 C1 N1 -0.5(7) . . . . ?
C10 N2 C1 N1 -178.7(6) . . . . ?
N3 N2 C1 Ag1 -177.1(5) . . . . ?
C10 N2 C1 Ag1 4.7(10) . . . . ?
C2 N1 C1 N2 0.1(7) . . . . ?
C3 N1 C1 N2 -178.4(6) . . . . ?
C2 N1 C1 Ag1 176.5(5) . . . . ?
C3 N1 C1 Ag1 -2.0(10) . . . . ?
Br1 Ag1 C1 N2 -144.9(8) . . . . ?
Br1 Ag1 C1 N1 39.5(14) . . . . ?
N2 N3 C2 N1 -0.6(8) . . . . ?
C1 N1 C2 N3 0.3(9) . . . . ?
C3 N1 C2 N3 178.9(6) . . . . ?
C2 N1 C3 C4 -82.2(9) . . . . ?
C1 N1 C3 C4 96.1(8) . . . . ?
N1 C3 C4 C9 -88.7(8) . . . . ?
N1 C3 C4 C5 86.4(9) . . . . ?
C9 C4 C5 C6 0.2(12) . . . . ?
C3 C4 C5 C6 -175.0(8) . . . . ?
C4 C5 C6 C7 -0.6(14) . . . . ?
C5 C6 C7 C8 0.2(14) . . . . ?
C6 C7 C8 C9 0.8(13) . . . . ?
C7 C8 C9 C4 -1.2(12) . . . . ?
C5 C4 C9 C8 0.7(11) . . . . ?
C3 C4 C9 C8 175.8(7) . . . . ?
C1 N2 C10 C11 66.4(9) . . . . ?
N3 N2 C10 C11 -111.8(7) . . . . ?
C12 N4 C11 O1 -1.9(12) . . . . ?
C12 N4 C11 C10 178.2(6) . . . . ?
N2 C10 C11 O1 63.7(9) . . . . ?
N2 C10 C11 N4 -116.4(7) . . . . ?
C11 N4 C12 C15 62.9(9) . . . . ?
C11 N4 C12 C13 -59.4(10) . . . . ?
C11 N4 C12 C14 -178.1(8) . . . . ?
